data_7064451
loop_
_publ_author_name
'Binici, Arzu'

_publ_section_title
;
 The syntheses, crystal structures, and spectroscopic, chiral, thermal and
 free radical scavenging properties of fully and partially substituted
 indolyl-phosphazenes
;
_journal_name_full 'New Journal of Chemistry'
_journal_paper_doi 10.1039/D6NJ00879H
_journal_year 2026
_chemical_formula_moiety 'C18 H31 Cl2 N8 P3'
_chemical_formula_sum 'C18 H31 Cl2 N8 P3'
_chemical_formula_weight 523.32
_space_group_crystal_system triclinic
_space_group_IT_number 2
_space_group_name_Hall '-P 1'
_space_group_name_H-M_alt 'P -1'
_atom_sites_solution_hydrogens mixed
_audit_creation_method SHELXL-2018/3
_audit_update_record
;
2026-05-15 deposited with the CCDC.	2026-06-04 downloaded from the CCDC.
;
_cell_angle_alpha 94.782(3)
_cell_angle_beta 101.229(4)
_cell_angle_gamma 98.377(4)
_cell_formula_units_Z 2
_cell_length_a 8.3468(5)
_cell_length_b 12.0926(4)
_cell_length_c 12.7425(4)
_cell_measurement_reflns_used 1813
_cell_measurement_temperature 172(2)
_cell_measurement_theta_max 23.81
_cell_measurement_theta_min 2.51
_cell_volume 1239.78(10)
_computing_cell_refinement '<i>SAINT</i> (Bruker, 2012)'
_computing_data_collection '<i>APEX2</i> (Bruker, 2012)'
_computing_data_reduction <i>SAINT</i>
_computing_molecular_graphics '<i>ORTEP-3</i> for Windows (Farrugia, 2012)'
_computing_publication_material 'WinGX publication routines (Farrugia, 2012) and PLATON (Spek, 2009)'
_computing_structure_refinement 'SHELXL-2018/3 (Sheldrick, 2018)'
_computing_structure_solution 'SHELXT 2014/5 (Sheldrick, 2014)'
_diffrn_ambient_temperature 172(2)
_diffrn_detector_area_resol_mean 8.3333
_diffrn_measured_fraction_theta_full 0.993
_diffrn_measured_fraction_theta_max 0.988
_diffrn_measurement_device_type 'Bruker APEX II QUAZAR three-circle diffractometer'
_diffrn_measurement_method '\f and \w scans'
_diffrn_radiation_type MoK\a
_diffrn_radiation_wavelength 0.71073
_diffrn_reflns_av_R_equivalents 0.0885
_diffrn_reflns_av_unetI/netI 0.1414
_diffrn_reflns_Laue_measured_fraction_full 0.993
_diffrn_reflns_Laue_measured_fraction_max 0.988
_diffrn_reflns_limit_h_max 10
_diffrn_reflns_limit_h_min -10
_diffrn_reflns_limit_k_max 15
_diffrn_reflns_limit_k_min -13
_diffrn_reflns_limit_l_max 16
_diffrn_reflns_limit_l_min -16
_diffrn_reflns_number 12384
_diffrn_reflns_point_group_measured_fraction_full 0.993
_diffrn_reflns_point_group_measured_fraction_max 0.988
_diffrn_reflns_theta_full 25.242
_diffrn_reflns_theta_max 27.481
_diffrn_reflns_theta_min 1.640
_exptl_absorpt_coefficient_mu 0.479
_exptl_absorpt_correction_type none
_exptl_crystal_colour colourless
_exptl_crystal_density_diffrn 1.402
_exptl_crystal_description plate
_exptl_crystal_F_000 548
_exptl_crystal_size_max 0.250
_exptl_crystal_size_mid 0.130
_exptl_crystal_size_min 0.080
_refine_diff_density_max 0.818
_refine_diff_density_min -0.539
_refine_diff_density_rms 0.119
_refine_ls_extinction_method none
_refine_ls_goodness_of_fit_ref 0.988
_refine_ls_hydrogen_treatment mixed
_refine_ls_matrix_type full
_refine_ls_number_parameters 357
_refine_ls_number_reflns 5638
_refine_ls_number_restraints 206
_refine_ls_restrained_S_all 0.979
_refine_ls_R_factor_all 0.1375
_refine_ls_R_factor_gt 0.0887
_refine_ls_shift/su_max 0.000
_refine_ls_shift/su_mean 0.000
_refine_ls_structure_factor_coef Fsqd
_refine_ls_weighting_details 'w=1/[\s^2^(Fo^2^)+(0.1234P)^2^] where P=(Fo^2^+2Fc^2^)/3'
_refine_ls_weighting_scheme calc
_refine_ls_wR_factor_gt 0.2220
_refine_ls_wR_factor_ref 0.2451
_reflns_Friedel_coverage 0.000
_reflns_number_gt 3089
_reflns_number_total 5638
_reflns_threshold_expression 'I > 2\s(I)'
_cod_data_source_file d6nj00879h2.cif
_cod_data_source_block shelx
_cod_database_code 7064451
_shelx_shelxl_version_number 2018/3
_shelx_space_group_comment
;
The symmetry employed for this shelxl refinement is uniquely defined
by the following loop, which should always be used as a source of
symmetry information in preference to the above space-group names.
They are only intended as comments.
;
_shelx_estimated_absorpt_t_min 0.890
_shelx_estimated_absorpt_t_max 0.963

loop_
_space_group_symop_operation_xyz
'x, y, z'
'-x, -y, -z'

loop_
_atom_site_label
_atom_site_type_symbol
_atom_site_fract_x
_atom_site_fract_y
_atom_site_fract_z
_atom_site_U_iso_or_equiv
_atom_site_adp_type
_atom_site_occupancy
_atom_site_site_symmetry_order
_atom_site_calc_flag
_atom_site_refinement_flags_posn
_atom_site_refinement_flags_adp
_atom_site_refinement_flags_occupancy
_atom_site_disorder_assembly
_atom_site_disorder_group
P1 P 0.21050(15) 0.29520(10) 0.73397(9) 0.0239(3) Uani 1 1 d . . . . .
P2 P 0.14692(18) 0.30598(12) 0.51271(10) 0.0335(4) Uani 1 1 d . . . . .
P3 P 0.44260(18) 0.42045(12) 0.63462(10) 0.0340(4) Uani 1 1 d D . . . .
Cl1 Cl 0.1372(2) 0.16366(14) 0.41389(12) 0.0592(5) Uani 1 1 d . . . . .
Cl2 Cl -0.0339(2) 0.37075(15) 0.42223(11) 0.0549(5) Uani 1 1 d . . . . .
N1 N 0.0876(5) 0.2747(4) 0.6173(3) 0.0322(10) Uani 1 1 d . . . . .
N2 N 0.3168(6) 0.3825(4) 0.5201(3) 0.0384(11) Uani 1 1 d . . . . .
N3 N 0.3869(5) 0.3636(3) 0.7331(3) 0.0276(9) Uani 1 1 d . . . . .
N4 N 0.1184(5) 0.3459(3) 0.8241(3) 0.0304(10) Uani 1 1 d . . . . .
N5 N 0.2274(5) 0.1769(3) 0.7883(3) 0.0292(9) Uani 1 1 d . . . . .
N6 N 0.3790(5) 0.6237(4) 1.0578(3) 0.0341(10) Uani 1 1 d D . . . .
N7 N 0.6311(7) 0.4065(6) 0.6375(6) 0.0409(15) Uani 0.720(7) 1 d D U P A 1
H7 H 0.701784 0.464448 0.628178 0.049 Uiso 0.720(7) 1 calc R U P A 1
N8 N 0.4364(9) 0.5570(5) 0.6513(5) 0.0389(16) Uani 0.727(7) 1 d D U P A 1
H8 H 0.369040 0.585266 0.602452 0.047 Uiso 0.727(7) 1 calc R U P A 1
C1 C 0.0844(7) 0.2696(4) 0.9024(4) 0.0393(13) Uani 1 1 d . . . . .
H1A H -0.029248 0.268976 0.914616 0.047 Uiso 1 1 calc R U . . .
H1B H 0.164119 0.292211 0.971959 0.047 Uiso 1 1 calc R U . . .
C2 C 0.1031(7) 0.1558(4) 0.8537(4) 0.0393(13) Uani 1 1 d . . . . .
H2A H 0.140056 0.108832 0.910790 0.047 Uiso 1 1 calc R U . . .
H2B H -0.003488 0.116647 0.808480 0.047 Uiso 1 1 calc R U . . .
C3 C 0.2542(7) 0.0804(4) 0.7216(5) 0.0460(15) Uani 1 1 d . . . . .
H3A H 0.339802 0.104519 0.681698 0.069 Uiso 1 1 calc R U . . .
H3B H 0.150708 0.048047 0.670718 0.069 Uiso 1 1 calc R U . . .
H3C H 0.289971 0.023662 0.767494 0.069 Uiso 1 1 calc R U . . .
C4 C 0.0741(7) 0.4571(4) 0.8289(4) 0.0357(13) Uani 1 1 d . . . . .
H4A H -0.040797 0.450863 0.840069 0.043 Uiso 1 1 calc R U . . .
H4B H 0.075366 0.485392 0.758284 0.043 Uiso 1 1 calc R U . . .
C5 C 0.3049(6) 0.5247(5) 0.9977(4) 0.0347(12) Uani 1 1 d . . . . .
H5 H 0.333567 0.453249 1.011275 0.042 Uiso 1 1 calc R U . . .
C6 C 0.1836(6) 0.5422(4) 0.9150(3) 0.0269(11) Uani 1 1 d . . . . .
C7 C 0.1813(6) 0.6606(4) 0.9247(3) 0.0272(11) Uani 1 1 d . . . . .
C8 C 0.0869(7) 0.7302(4) 0.8671(4) 0.0350(12) Uani 1 1 d . . . . .
H8A H 0.002649 0.699295 0.805993 0.042 Uiso 1 1 calc R U . . .
C9 C 0.1164(8) 0.8438(5) 0.8994(4) 0.0455(15) Uani 1 1 d . . . . .
H9 H 0.051021 0.891290 0.860839 0.055 Uiso 1 1 calc R U . . .
C10 C 0.2413(8) 0.8901(5) 0.9880(5) 0.0510(16) Uani 1 1 d . . . . .
H10 H 0.259582 0.969004 1.008682 0.061 Uiso 1 1 calc R U . . .
C11 C 0.3381(8) 0.8249(5) 1.0459(4) 0.0429(14) Uani 1 1 d . . . . .
H11 H 0.424254 0.857511 1.105368 0.052 Uiso 1 1 calc R U . . .
C12 C 0.3066(6) 0.7091(4) 1.0150(4) 0.0307(11) Uani 1 1 d . . . . .
C13 C 0.6880(9) 0.3011(6) 0.6550(6) 0.0399(17) Uani 0.720(7) 1 d D U P A 1
H13A H 0.649273 0.273037 0.718053 0.048 Uiso 0.720(7) 1 calc R U P A 1
H13B H 0.810592 0.315257 0.673147 0.048 Uiso 0.720(7) 1 calc R U P A 1
C14 C 0.6318(11) 0.2104(6) 0.5614(6) 0.0399(19) Uani 0.720(7) 1 d D U P A 1
H14A H 0.671169 0.237297 0.498099 0.048 Uiso 0.720(7) 1 calc R U P A 1
H14B H 0.509253 0.195190 0.542937 0.048 Uiso 0.720(7) 1 calc R U P A 1
C15 C 0.6955(13) 0.1019(7) 0.5852(9) 0.069(3) Uani 0.720(7) 1 d D U P A 1
H15A H 0.656033 0.045614 0.522057 0.103 Uiso 0.720(7) 1 calc R U P A 1
H15B H 0.654788 0.073967 0.646805 0.103 Uiso 0.720(7) 1 calc R U P A 1
H15C H 0.816898 0.116193 0.602208 0.103 Uiso 0.720(7) 1 calc R U P A 1
C16 C 0.5374(12) 0.6327(6) 0.7431(6) 0.0432(19) Uani 0.727(7) 1 d D U P A 1
H16A H 0.655684 0.636810 0.739873 0.052 Uiso 0.727(7) 1 calc R U P A 1
H16B H 0.521568 0.601532 0.810453 0.052 Uiso 0.727(7) 1 calc R U P A 1
C17 C 0.4948(12) 0.7493(6) 0.7457(7) 0.045(2) Uani 0.727(7) 1 d D U P A 1
H17A H 0.378034 0.746299 0.752346 0.055 Uiso 0.727(7) 1 calc R U P A 1
H17B H 0.507052 0.780162 0.677603 0.055 Uiso 0.727(7) 1 calc R U P A 1
C18 C 0.6078(14) 0.8254(8) 0.8402(8) 0.062(3) Uani 0.727(7) 1 d D U P A 1
H18A H 0.721946 0.834753 0.829483 0.093 Uiso 0.727(7) 1 calc R U P A 1
H18B H 0.602349 0.791493 0.906911 0.093 Uiso 0.727(7) 1 calc R U P A 1
H18C H 0.572179 0.899009 0.845192 0.093 Uiso 0.727(7) 1 calc R U P A 1
N8A N 0.545(2) 0.5483(9) 0.6639(12) 0.034(3) Uani 0.273(7) 1 d D U P A 2
H8AA H 0.642828 0.568860 0.648325 0.040 Uiso 0.273(7) 1 calc R U P A 2
C16A C 0.461(2) 0.6253(15) 0.718(2) 0.043(3) Uani 0.273(7) 1 d D U P A 2
H16C H 0.423512 0.592324 0.779625 0.051 Uiso 0.273(7) 1 calc R U P A 2
H16D H 0.362623 0.641060 0.667657 0.051 Uiso 0.273(7) 1 calc R U P A 2
C17A C 0.584(3) 0.7321(16) 0.757(2) 0.050(3) Uani 0.273(7) 1 d D U P A 2
H17C H 0.634292 0.754180 0.696047 0.060 Uiso 0.273(7) 1 calc R U P A 2
H17D H 0.673986 0.714454 0.813123 0.060 Uiso 0.273(7) 1 calc R U P A 2
C18A C 0.522(4) 0.833(2) 0.803(3) 0.066(6) Uani 0.273(7) 1 d D U P A 2
H18D H 0.428410 0.849589 0.750157 0.100 Uiso 0.273(7) 1 calc R U P A 2
H18E H 0.610859 0.898068 0.818622 0.100 Uiso 0.273(7) 1 calc R U P A 2
H18F H 0.484929 0.816478 0.869189 0.100 Uiso 0.273(7) 1 calc R U P A 2
N7A N 0.6037(16) 0.3702(13) 0.6098(18) 0.0409(15) Uani 0.280(7) 1 d D U P A 2
H7A H 0.692375 0.421262 0.615087 0.049 Uiso 0.280(7) 1 calc R U P A 2
C13A C 0.627(3) 0.2561(14) 0.5805(14) 0.040(3) Uani 0.280(7) 1 d D U P A 2
H13C H 0.706340 0.259075 0.532163 0.048 Uiso 0.280(7) 1 calc R U P A 2
H13D H 0.519522 0.214150 0.538279 0.048 Uiso 0.280(7) 1 calc R U P A 2
C14A C 0.687(2) 0.1892(13) 0.6706(14) 0.040(3) Uani 0.280(7) 1 d D U P A 2
H14C H 0.615885 0.195061 0.724081 0.048 Uiso 0.280(7) 1 calc R U P A 2
H14D H 0.800387 0.225731 0.706672 0.048 Uiso 0.280(7) 1 calc R U P A 2
C15A C 0.690(3) 0.0660(14) 0.642(2) 0.054(5) Uani 0.280(7) 1 d D U P A 2
H15D H 0.589140 0.032232 0.589831 0.080 Uiso 0.280(7) 1 calc R U P A 2
H15E H 0.697155 0.027763 0.707378 0.080 Uiso 0.280(7) 1 calc R U P A 2
H15F H 0.787037 0.058141 0.610964 0.080 Uiso 0.280(7) 1 calc R U P A 2
H6 H 0.457(6) 0.634(6) 1.113(4) 0.07(2) Uiso 1 1 d D . . . .

loop_
_atom_site_aniso_label
_atom_site_aniso_U_11
_atom_site_aniso_U_22
_atom_site_aniso_U_33
_atom_site_aniso_U_23
_atom_site_aniso_U_13
_atom_site_aniso_U_12
P1 0.0263(7) 0.0266(7) 0.0196(6) 0.0042(5) 0.0063(5) 0.0045(5)
P2 0.0393(8) 0.0421(9) 0.0186(6) 0.0006(5) 0.0052(5) 0.0080(6)
P3 0.0420(8) 0.0354(8) 0.0235(6) 0.0072(5) 0.0090(6) -0.0020(6)
Cl1 0.0739(12) 0.0563(10) 0.0428(8) -0.0171(7) 0.0095(7) 0.0128(9)
Cl2 0.0600(10) 0.0733(11) 0.0324(7) 0.0129(7) -0.0008(7) 0.0253(8)
N1 0.031(2) 0.042(3) 0.023(2) 0.0082(18) 0.0037(17) 0.007(2)
N2 0.044(3) 0.054(3) 0.0179(19) 0.0084(19) 0.0084(18) 0.006(2)
N3 0.030(2) 0.034(2) 0.0185(18) 0.0044(17) 0.0048(16) 0.0032(18)
N4 0.042(3) 0.030(2) 0.024(2) 0.0055(17) 0.0135(18) 0.010(2)
N5 0.033(2) 0.019(2) 0.037(2) 0.0047(17) 0.0121(18) 0.0028(17)
N6 0.031(2) 0.041(3) 0.028(2) 0.001(2) -0.0002(19) 0.006(2)
N7 0.028(3) 0.038(4) 0.048(4) 0.012(3) 0.001(2) -0.015(3)
N8 0.051(4) 0.035(3) 0.032(3) 0.009(2) 0.010(3) 0.010(3)
C1 0.051(4) 0.044(3) 0.028(3) 0.011(2) 0.020(2) 0.005(3)
C2 0.048(4) 0.037(3) 0.036(3) 0.016(2) 0.015(2) 0.003(3)
C3 0.048(4) 0.029(3) 0.065(4) 0.007(3) 0.019(3) 0.008(3)
C4 0.040(3) 0.040(3) 0.028(3) 0.000(2) 0.002(2) 0.018(3)
C5 0.038(3) 0.037(3) 0.031(3) 0.005(2) 0.007(2) 0.014(2)
C6 0.029(3) 0.031(3) 0.023(2) 0.0010(19) 0.0082(19) 0.010(2)
C7 0.028(3) 0.033(3) 0.024(2) 0.004(2) 0.0117(19) 0.005(2)
C8 0.041(3) 0.043(3) 0.024(2) 0.009(2) 0.008(2) 0.010(3)
C9 0.062(4) 0.034(3) 0.047(3) 0.019(3) 0.012(3) 0.018(3)
C10 0.067(4) 0.032(3) 0.050(4) 0.012(3) 0.008(3) -0.003(3)
C11 0.050(4) 0.037(3) 0.036(3) 0.005(2) 0.004(3) -0.004(3)
C12 0.033(3) 0.037(3) 0.023(2) 0.007(2) 0.007(2) 0.005(2)
C13 0.028(3) 0.043(4) 0.046(4) -0.001(3) 0.008(3) 0.003(3)
C14 0.033(3) 0.037(4) 0.050(4) 0.000(3) 0.009(3) 0.007(4)
C15 0.045(5) 0.061(6) 0.090(7) -0.006(5) 0.005(6) 0.000(5)
C16 0.052(4) 0.037(3) 0.042(4) 0.008(3) 0.012(3) 0.008(4)
C17 0.051(5) 0.038(4) 0.048(4) 0.003(3) 0.010(4) 0.009(4)
C18 0.062(6) 0.055(5) 0.064(6) -0.001(5) 0.006(5) 0.011(5)
N8A 0.037(6) 0.034(5) 0.032(5) 0.005(5) 0.011(5) 0.006(5)
C16A 0.048(6) 0.038(5) 0.043(5) 0.006(4) 0.010(5) 0.008(5)
C17A 0.056(6) 0.038(6) 0.053(6) 0.001(5) 0.011(6) 0.006(6)
C18A 0.070(11) 0.055(10) 0.074(11) 0.002(10) 0.024(10) 0.002(10)
N7A 0.028(3) 0.038(4) 0.048(4) 0.012(3) 0.001(2) -0.015(3)
C13A 0.029(5) 0.040(5) 0.049(5) 0.004(5) 0.008(4) 0.001(5)
C14A 0.026(5) 0.045(6) 0.050(5) 0.000(5) 0.012(5) 0.007(5)
C15A 0.042(10) 0.058(11) 0.065(11) 0.021(9) 0.018(10) 0.005(9)

loop_
_atom_type_symbol
_atom_type_description
_atom_type_scat_dispersion_real
_atom_type_scat_dispersion_imag
_atom_type_scat_source
C C 0.0033 0.0016 'International Tables Vol C Tables 4.2.6.8 and 6.1.1.4'
H H 0.0000 0.0000 'International Tables Vol C Tables 4.2.6.8 and 6.1.1.4'
N N 0.0061 0.0033 'International Tables Vol C Tables 4.2.6.8 and 6.1.1.4'
P P 0.1023 0.0942 'International Tables Vol C Tables 4.2.6.8 and 6.1.1.4'
Cl Cl 0.1484 0.1585 'International Tables Vol C Tables 4.2.6.8 and 6.1.1.4'

loop_
_geom_angle_atom_site_label_1
_geom_angle_atom_site_label_2
_geom_angle_atom_site_label_3
_geom_angle
_geom_angle_site_symmetry_1
_geom_angle_site_symmetry_3
_geom_angle_publ_flag
N3 P1 N1 113.0(2) . . ?
N3 P1 N4 114.9(2) . . ?
N1 P1 N4 110.1(2) . . ?
N3 P1 N5 111.1(2) . . ?
N1 P1 N5 112.3(2) . . ?
N4 P1 N5 94.0(2) . . ?
N2 P2 N1 120.6(2) . . ?
N2 P2 Cl2 109.65(18) . . ?
N1 P2 Cl2 107.68(18) . . ?
N2 P2 Cl1 108.44(19) . . ?
N1 P2 Cl1 109.59(18) . . ?
Cl2 P2 Cl1 98.68(9) . . ?
N3 P3 N7 107.9(3) . . ?
N3 P3 N2 114.8(2) . . ?
N7 P3 N2 115.6(3) . . ?
N3 P3 N7A 108.5(8) . . ?
N2 P3 N7A 99.7(8) . . ?
N3 P3 N8A 115.5(5) . . ?
N2 P3 N8A 120.6(6) . . ?
N7A P3 N8A 92.5(8) . . ?
N3 P3 N8 109.2(3) . . ?
N7 P3 N8 107.5(4) . . ?
N2 P3 N8 101.4(3) . . ?
P2 N1 P1 122.4(3) . . ?
P2 N2 P3 120.5(3) . . ?
P1 N3 P3 126.8(2) . . ?
C4 N4 C1 121.6(4) . . ?
C4 N4 P1 124.2(3) . . ?
C1 N4 P1 114.2(3) . . ?
C3 N5 C2 116.8(4) . . ?
C3 N5 P1 118.3(3) . . ?
C2 N5 P1 109.7(3) . . ?
C5 N6 C12 108.8(4) . . ?
C5 N6 H6 128(5) . . ?
C12 N6 H6 124(5) . . ?
C13 N7 P3 121.6(5) . . ?
C13 N7 H7 119.2 . . ?
P3 N7 H7 119.2 . . ?
C16 N8 P3 123.0(5) . . ?
C16 N8 H8 118.5 . . ?
P3 N8 H8 118.5 . . ?
N4 C1 C2 105.2(4) . . ?
N4 C1 H1A 110.7 . . ?
C2 C1 H1A 110.7 . . ?
N4 C1 H1B 110.7 . . ?
C2 C1 H1B 110.7 . . ?
H1A C1 H1B 108.8 . . ?
N5 C2 C1 105.8(4) . . ?
N5 C2 H2A 110.6 . . ?
C1 C2 H2A 110.6 . . ?
N5 C2 H2B 110.6 . . ?
C1 C2 H2B 110.6 . . ?
H2A C2 H2B 108.7 . . ?
N5 C3 H3A 109.5 . . ?
N5 C3 H3B 109.5 . . ?
H3A C3 H3B 109.5 . . ?
N5 C3 H3C 109.5 . . ?
H3A C3 H3C 109.5 . . ?
H3B C3 H3C 109.5 . . ?
N4 C4 C6 115.4(4) . . ?
N4 C4 H4A 108.4 . . ?
C6 C4 H4A 108.4 . . ?
N4 C4 H4B 108.4 . . ?
C6 C4 H4B 108.4 . . ?
H4A C4 H4B 107.5 . . ?
N6 C5 C6 110.5(5) . . ?
N6 C5 H5 124.7 . . ?
C6 C5 H5 124.7 . . ?
C5 C6 C7 106.4(4) . . ?
C5 C6 C4 128.2(5) . . ?
C7 C6 C4 125.5(4) . . ?
C8 C7 C12 119.0(4) . . ?
C8 C7 C6 134.3(4) . . ?
C12 C7 C6 106.7(4) . . ?
C9 C8 C7 119.5(5) . . ?
C9 C8 H8A 120.2 . . ?
C7 C8 H8A 120.2 . . ?
C8 C9 C10 120.7(5) . . ?
C8 C9 H9 119.7 . . ?
C10 C9 H9 119.7 . . ?
C11 C10 C9 121.6(5) . . ?
C11 C10 H10 119.2 . . ?
C9 C10 H10 119.2 . . ?
C10 C11 C12 118.0(5) . . ?
C10 C11 H11 121.0 . . ?
C12 C11 H11 121.0 . . ?
N6 C12 C11 131.2(5) . . ?
N6 C12 C7 107.6(4) . . ?
C11 C12 C7 121.1(5) . . ?
N7 C13 C14 115.2(6) . . ?
N7 C13 H13A 108.5 . . ?
C14 C13 H13A 108.5 . . ?
N7 C13 H13B 108.5 . . ?
C14 C13 H13B 108.5 . . ?
H13A C13 H13B 107.5 . . ?
C13 C14 C15 112.5(7) . . ?
C13 C14 H14A 109.1 . . ?
C15 C14 H14A 109.1 . . ?
C13 C14 H14B 109.1 . . ?
C15 C14 H14B 109.1 . . ?
H14A C14 H14B 107.8 . . ?
C14 C15 H15A 109.5 . . ?
C14 C15 H15B 109.5 . . ?
H15A C15 H15B 109.5 . . ?
C14 C15 H15C 109.5 . . ?
H15A C15 H15C 109.5 . . ?
H15B C15 H15C 109.5 . . ?
N8 C16 C17 112.5(7) . . ?
N8 C16 H16A 109.1 . . ?
C17 C16 H16A 109.1 . . ?
N8 C16 H16B 109.1 . . ?
C17 C16 H16B 109.1 . . ?
H16A C16 H16B 107.8 . . ?
C16 C17 C18 110.2(8) . . ?
C16 C17 H17A 109.6 . . ?
C18 C17 H17A 109.6 . . ?
C16 C17 H17B 109.6 . . ?
C18 C17 H17B 109.6 . . ?
H17A C17 H17B 108.1 . . ?
C17 C18 H18A 109.5 . . ?
C17 C18 H18B 109.5 . . ?
H18A C18 H18B 109.5 . . ?
C17 C18 H18C 109.5 . . ?
H18A C18 H18C 109.5 . . ?
H18B C18 H18C 109.5 . . ?
C16A N8A P3 113.6(11) . . ?
C16A N8A H8AA 123.2 . . ?
P3 N8A H8AA 123.2 . . ?
N8A C16A C17A 106.5(13) . . ?
N8A C16A H16C 110.4 . . ?
C17A C16A H16C 110.4 . . ?
N8A C16A H16D 110.4 . . ?
C17A C16A H16D 110.4 . . ?
H16C C16A H16D 108.6 . . ?
C16A C17A C18A 118(2) . . ?
C16A C17A H17C 107.9 . . ?
C18A C17A H17C 107.9 . . ?
C16A C17A H17D 107.9 . . ?
C18A C17A H17D 107.9 . . ?
H17C C17A H17D 107.2 . . ?
C17A C18A H18D 109.5 . . ?
C17A C18A H18E 109.5 . . ?
H18D C18A H18E 109.5 . . ?
C17A C18A H18F 109.5 . . ?
H18D C18A H18F 109.5 . . ?
H18E C18A H18F 109.5 . . ?
C13A N7A P3 131.3(15) . . ?
C13A N7A H7A 114.4 . . ?
P3 N7A H7A 114.4 . . ?
N7A C13A C14A 117.5(16) . . ?
N7A C13A H13C 107.9 . . ?
C14A C13A H13C 107.9 . . ?
N7A C13A H13D 107.9 . . ?
C14A C13A H13D 107.9 . . ?
H13C C13A H13D 107.2 . . ?
C13A C14A C15A 117.9(14) . . ?
C13A C14A H14C 107.8 . . ?
C15A C14A H14C 107.8 . . ?
C13A C14A H14D 107.8 . . ?
C15A C14A H14D 107.8 . . ?
H14C C14A H14D 107.2 . . ?
C14A C15A H15D 109.5 . . ?
C14A C15A H15E 109.5 . . ?
H15D C15A H15E 109.5 . . ?
C14A C15A H15F 109.5 . . ?
H15D C15A H15F 109.5 . . ?
H15E C15A H15F 109.5 . . ?

loop_
_geom_bond_atom_site_label_1
_geom_bond_atom_site_label_2
_geom_bond_distance
_geom_bond_site_symmetry_2
_geom_bond_publ_flag
P1 N3 1.583(4) . ?
P1 N1 1.610(4) . ?
P1 N4 1.628(4) . ?
P1 N5 1.653(4) . ?
P2 N2 1.558(5) . ?
P2 N1 1.566(4) . ?
P2 Cl2 2.009(2) . ?
P2 Cl1 2.028(2) . ?
P3 N3 1.594(4) . ?
P3 N7 1.601(6) . ?
P3 N2 1.611(4) . ?
P3 N7A 1.628(9) . ?
P3 N8A 1.631(9) . ?
P3 N8 1.657(6) . ?
N4 C4 1.445(6) . ?
N4 C1 1.455(6) . ?
N5 C3 1.456(7) . ?
N5 C2 1.459(6) . ?
N6 C5 1.361(7) . ?
N6 C12 1.369(6) . ?
N6 H6 0.85(2) . ?
N7 C13 1.443(10) . ?
N7 H7 0.8800 . ?
N8 C16 1.459(8) . ?
N8 H8 0.8800 . ?
C1 C2 1.503(7) . ?
C1 H1A 0.9900 . ?
C1 H1B 0.9900 . ?
C2 H2A 0.9900 . ?
C2 H2B 0.9900 . ?
C3 H3A 0.9800 . ?
C3 H3B 0.9800 . ?
C3 H3C 0.9800 . ?
C4 C6 1.499(7) . ?
C4 H4A 0.9900 . ?
C4 H4B 0.9900 . ?
C5 C6 1.365(7) . ?
C5 H5 0.9500 . ?
C6 C7 1.430(7) . ?
C7 C8 1.392(7) . ?
C7 C12 1.415(6) . ?
C8 C9 1.373(7) . ?
C8 H8A 0.9500 . ?
C9 C10 1.393(8) . ?
C9 H9 0.9500 . ?
C10 C11 1.368(8) . ?
C10 H10 0.9500 . ?
C11 C12 1.395(7) . ?
C11 H11 0.9500 . ?
C13 C14 1.503(7) . ?
C13 H13A 0.9900 . ?
C13 H13B 0.9900 . ?
C14 C15 1.517(8) . ?
C14 H14A 0.9900 . ?
C14 H14B 0.9900 . ?
C15 H15A 0.9800 . ?
C15 H15B 0.9800 . ?
C15 H15C 0.9800 . ?
C16 C17 1.503(8) . ?
C16 H16A 0.9900 . ?
C16 H16B 0.9900 . ?
C17 C18 1.519(8) . ?
C17 H17A 0.9900 . ?
C17 H17B 0.9900 . ?
C18 H18A 0.9800 . ?
C18 H18B 0.9800 . ?
C18 H18C 0.9800 . ?
N8A C16A 1.456(11) . ?
N8A H8AA 0.8800 . ?
C16A C17A 1.511(10) . ?
C16A H16C 0.9900 . ?
C16A H16D 0.9900 . ?
C17A C18A 1.512(10) . ?
C17A H17C 0.9900 . ?
C17A H17D 0.9900 . ?
C18A H18D 0.9800 . ?
C18A H18E 0.9800 . ?
C18A H18F 0.9800 . ?
N7A C13A 1.449(13) . ?
N7A H7A 0.8800 . ?
C13A C14A 1.508(10) . ?
C13A H13C 0.9900 . ?
C13A H13D 0.9900 . ?
C14A C15A 1.509(10) . ?
C14A H14C 0.9900 . ?
C14A H14D 0.9900 . ?
C15A H15D 0.9800 . ?
C15A H15E 0.9800 . ?
C15A H15F 0.9800 . ?

loop_
_geom_hbond_atom_site_label_D
_geom_hbond_atom_site_label_H
_geom_hbond_atom_site_label_A
_geom_hbond_distance_DH
_geom_hbond_distance_HA
_geom_hbond_distance_DA
_geom_hbond_angle_DHA
_geom_hbond_site_symmetry_A
_geom_hbond_publ_flag
N6 H6 N3 0.85(2) 2.13(3) 2.959(5) 167(7) 2_667 yes

loop_
_geom_torsion_atom_site_label_1
_geom_torsion_atom_site_label_2
_geom_torsion_atom_site_label_3
_geom_torsion_atom_site_label_4
_geom_torsion
_geom_torsion_site_symmetry_1
_geom_torsion_site_symmetry_2
_geom_torsion_site_symmetry_3
_geom_torsion_site_symmetry_4
_geom_torsion_publ_flag
N2 P2 N1 P1 -13.8(4) . . . . ?
Cl2 P2 N1 P1 -140.5(3) . . . . ?
Cl1 P2 N1 P1 113.1(3) . . . . ?
N3 P1 N1 P2 7.5(4) . . . . ?
N4 P1 N1 P2 137.5(3) . . . . ?
N5 P1 N1 P2 -119.1(3) . . . . ?
N1 P2 N2 P3 6.3(5) . . . . ?
Cl2 P2 N2 P3 132.1(3) . . . . ?
Cl1 P2 N2 P3 -121.1(3) . . . . ?
N3 P3 N2 P2 6.1(4) . . . . ?
N7 P3 N2 P2 132.7(4) . . . . ?
N7A P3 N2 P2 121.8(7) . . . . ?
N8A P3 N2 P2 -139.4(7) . . . . ?
N8 P3 N2 P2 -111.4(4) . . . . ?
N1 P1 N3 P3 6.1(4) . . . . ?
N4 P1 N3 P3 -121.3(3) . . . . ?
N5 P1 N3 P3 133.5(3) . . . . ?
N7 P3 N3 P1 -143.2(4) . . . . ?
N2 P3 N3 P1 -12.8(4) . . . . ?
N7A P3 N3 P1 -123.3(7) . . . . ?
N8A P3 N3 P1 134.5(7) . . . . ?
N8 P3 N3 P1 100.2(4) . . . . ?
N3 P1 N4 C4 60.5(5) . . . . ?
N1 P1 N4 C4 -68.4(4) . . . . ?
N5 P1 N4 C4 176.0(4) . . . . ?
N3 P1 N4 C1 -118.8(4) . . . . ?
N1 P1 N4 C1 112.2(4) . . . . ?
N5 P1 N4 C1 -3.4(4) . . . . ?
N3 P1 N5 C3 -81.2(4) . . . . ?
N1 P1 N5 C3 46.5(5) . . . . ?
N4 P1 N5 C3 160.2(4) . . . . ?
N3 P1 N5 C2 141.4(3) . . . . ?
N1 P1 N5 C2 -90.9(4) . . . . ?
N4 P1 N5 C2 22.7(4) . . . . ?
N3 P3 N7 C13 45.1(7) . . . . ?
N2 P3 N7 C13 -85.0(7) . . . . ?
N8 P3 N7 C13 162.7(6) . . . . ?
N3 P3 N8 C16 61.4(8) . . . . ?
N7 P3 N8 C16 -55.4(8) . . . . ?
N2 P3 N8 C16 -177.1(7) . . . . ?
C4 N4 C1 C2 164.6(5) . . . . ?
P1 N4 C1 C2 -16.0(5) . . . . ?
C3 N5 C2 C1 -172.8(4) . . . . ?
P1 N5 C2 C1 -34.6(5) . . . . ?
N4 C1 C2 N5 30.7(6) . . . . ?
C1 N4 C4 C6 75.4(6) . . . . ?
P1 N4 C4 C6 -104.0(5) . . . . ?
C12 N6 C5 C6 0.0(6) . . . . ?
N6 C5 C6 C7 -0.3(6) . . . . ?
N6 C5 C6 C4 178.8(5) . . . . ?
N4 C4 C6 C5 -9.6(8) . . . . ?
N4 C4 C6 C7 169.4(4) . . . . ?
C5 C6 C7 C8 -179.2(5) . . . . ?
C4 C6 C7 C8 1.6(9) . . . . ?
C5 C6 C7 C12 0.6(5) . . . . ?
C4 C6 C7 C12 -178.6(5) . . . . ?
C12 C7 C8 C9 -0.4(7) . . . . ?
C6 C7 C8 C9 179.4(5) . . . . ?
C7 C8 C9 C10 0.9(8) . . . . ?
C8 C9 C10 C11 -0.1(10) . . . . ?
C9 C10 C11 C12 -1.2(9) . . . . ?
C5 N6 C12 C11 -179.4(6) . . . . ?
C5 N6 C12 C7 0.4(6) . . . . ?
C10 C11 C12 N6 -178.5(6) . . . . ?
C10 C11 C12 C7 1.7(8) . . . . ?
C8 C7 C12 N6 179.2(4) . . . . ?
C6 C7 C12 N6 -0.6(5) . . . . ?
C8 C7 C12 C11 -0.9(7) . . . . ?
C6 C7 C12 C11 179.2(5) . . . . ?
P3 N7 C13 C14 73.2(9) . . . . ?
N7 C13 C14 C15 -179.9(8) . . . . ?
P3 N8 C16 C17 -173.5(6) . . . . ?
N8 C16 C17 C18 -177.8(8) . . . . ?
N3 P3 N8A C16A -54.1(18) . . . . ?
N2 P3 N8A C16A 91.2(16) . . . . ?
N7A P3 N8A C16A -165.9(18) . . . . ?
P3 N8A C16A C17A 169.8(16) . . . . ?
N8A C16A C17A C18A 172(2) . . . . ?
N3 P3 N7A C13A 59(2) . . . . ?
N2 P3 N7A C13A -61(2) . . . . ?
N8A P3 N7A C13A 177(2) . . . . ?
P3 N7A C13A C14A -91(3) . . . . ?
N7A C13A C14A C15A 172.4(19) . . . . ?
